data_4110471
loop_
_publ_author_name
'Matthew B. Harney'
'Richard J. Keaton'
'James C. Fettinger'
'Lawrence R. Sita'

_publ_section_title
;
 Living Ziegler-Natta Polymerization by Early Transition Metals: Synthesis
 and Evaluation of Cationic Zirconium Alkyl Complexes Bearing \b-Hydrogens
 as Models for Propagating Centers
;
_journal_name_full 'Journal of the American Chemical Society'
_journal_page_first 3420
_journal_page_last 3432
_journal_paper_doi 10.1021/ja057866v
_journal_volume 128
_journal_year 2006
_chemical_formula_sum 'C24 H45 Br0.79 Cl0.21 N2 Zr'
_chemical_formula_weight 523.28
_chemical_name_systematic
; 
 ? 
;
_space_group_IT_number 14
_symmetry_cell_setting monoclinic
_symmetry_space_group_name_Hall '-P 2ybc'
_symmetry_space_group_name_H-M 'P 1 21/c 1'
_atom_sites_solution_hydrogens geom
_atom_sites_solution_primary direct
_atom_sites_solution_secondary difmap
_audit_creation_method SHELXL-97
_cell_angle_alpha 90.00
_cell_angle_beta 113.4700(10)
_cell_angle_gamma 90.00
_cell_formula_units_Z 4
_cell_length_a 17.3325(8)
_cell_length_b 9.5577(4)
_cell_length_c 17.4875(8)
_cell_measurement_reflns_used 9049
_cell_measurement_temperature 163(2)
_cell_measurement_theta_max 30.025
_cell_measurement_theta_min 2.355
_cell_volume 2657.3(2)
_computing_cell_refinement 'Bruker SMART'
_computing_data_collection 'Bruker SMART'
_computing_data_reduction 'Bruker SAINT'
_computing_molecular_graphics 'Bruker SHELXTL'
_computing_publication_material 'Bruker SHELXTL'
_computing_structure_refinement 'SHELXL-97 (Sheldrick, 1997)'
_computing_structure_solution 'SHELXS-97 (Sheldrick, 1990)'
_diffrn_ambient_temperature 163(2)
_diffrn_measured_fraction_theta_full 0.988
_diffrn_measured_fraction_theta_max 0.988
_diffrn_measurement_device_type 'CCD area detector'
_diffrn_measurement_method 'phi and omega scans'
_diffrn_radiation_monochromator graphite
_diffrn_radiation_source 'fine-focus sealed tube'
_diffrn_radiation_type MoK\a
_diffrn_radiation_wavelength 0.71073
_diffrn_reflns_av_R_equivalents 0.0201
_diffrn_reflns_av_sigmaI/netI 0.0133
_diffrn_reflns_limit_h_max 24
_diffrn_reflns_limit_h_min -24
_diffrn_reflns_limit_k_max 13
_diffrn_reflns_limit_k_min -13
_diffrn_reflns_limit_l_max 24
_diffrn_reflns_limit_l_min -23
_diffrn_reflns_number 49021
_diffrn_reflns_theta_full 30.03
_diffrn_reflns_theta_max 30.03
_diffrn_reflns_theta_min 2.34
_diffrn_standards_decay_% 0
_exptl_absorpt_coefficient_mu 1.630
_exptl_absorpt_correction_T_max 0.5589
_exptl_absorpt_correction_T_min 0.5029
_exptl_absorpt_correction_type 'empirical, SADABS (multi-scan)'
_exptl_crystal_colour Pale
_exptl_crystal_density_diffrn 1.308
_exptl_crystal_density_meas 0
_exptl_crystal_description Block
_exptl_crystal_F_000 1097
_exptl_crystal_size_max 0.49
_exptl_crystal_size_mid 0.47
_exptl_crystal_size_min 0.40
_refine_diff_density_max 0.431
_refine_diff_density_min -0.475
_refine_diff_density_rms 0.050
_refine_ls_extinction_coef 0.00014(13)
_refine_ls_extinction_expression Fc^*^=kFc[1+0.001xFc^2^\l^3^/sin(2\q)]^-1/4^
_refine_ls_extinction_method SHELXL
_refine_ls_goodness_of_fit_ref 1.066
_refine_ls_hydrogen_treatment mixed
_refine_ls_matrix_type full
_refine_ls_number_parameters 437
_refine_ls_number_reflns 7681
_refine_ls_number_restraints 3
_refine_ls_restrained_S_all 1.066
_refine_ls_R_factor_all 0.0265
_refine_ls_R_factor_gt 0.0207
_refine_ls_shift/su_max 0.002
_refine_ls_shift/su_mean 0.000
_refine_ls_structure_factor_coef Fsqd
_refine_ls_weighting_details 'calc w=1/[\s^2^(Fo^2^)+(0.0289P)^2^+0.6894P] where P=(Fo^2^+2Fc^2^)/3'
_refine_ls_weighting_scheme calc
_refine_ls_wR_factor_gt 0.0514
_refine_ls_wR_factor_ref 0.0544
_reflns_number_gt 6851
_reflns_number_total 7681
_reflns_threshold_expression >2sigma(I)
_cod_data_source_file ja057866vsi20051119_012235.cif
_cod_data_source_block Cp*Zr(Br/Cl)(2-Et-Bu)[N(tBu)C(Me)N(Et)]
_cod_database_code 4110471

loop_
_symmetry_equiv_pos_as_xyz
'x, y, z'
'-x, y+1/2, -z+1/2'
'-x, -y, -z'
'x, -y-1/2, z-1/2'

loop_
_atom_site_label
_atom_site_type_symbol
_atom_site_fract_x
_atom_site_fract_y
_atom_site_fract_z
_atom_site_U_iso_or_equiv
_atom_site_adp_type
_atom_site_occupancy
_atom_site_symmetry_multiplicity
_atom_site_calc_flag
_atom_site_refinement_flags
Zr1 Zr 0.296722(6) 0.803063(11) 0.054732(6) 0.01912(4) Uani 1 1 d .
Br1 Br 0.321331(10) 0.657045(17) 0.188452(9) 0.03323(5) Uani 0.79 1 d P
Cl1 Cl 0.321331(10) 0.657045(17) 0.188452(9) 0.03323(5) Uani 0.21 1 d P
N1 N 0.19796(7) 0.64630(10) -0.02431(7) 0.0252(2) Uani 1 1 d .
N2 N 0.18800(6) 0.86981(10) -0.06113(6) 0.02394(19) Uani 1 1 d .
CNT1 C 0.41635(4) 0.84076(7) 0.03893(4) 0.000 Uiso 0.00 1 d P
C1 C 0.38947(7) 0.76530(14) -0.02217(7) 0.0255(2) Uani 1 1 d .
C2 C 0.38013(7) 0.91393(13) -0.02134(7) 0.0250(2) Uani 1 1 d .
C3 C 0.42068(7) 0.96102(14) 0.06251(8) 0.0281(2) Uani 1 1 d .
C4 C 0.45475(8) 0.84218(15) 0.11395(8) 0.0296(3) Uani 1 1 d .
C5 C 0.43674(8) 0.72138(14) 0.06168(8) 0.0280(2) Uani 1 1 d .
C6 C 0.35760(10) 0.67601(17) -0.09979(9) 0.0358(3) Uani 1 1 d .
H6A H 0.3931(14) 0.686(2) -0.1295(13) 0.055(6) Uiso 1 1 d .
H6B H 0.2985(16) 0.699(3) -0.1349(15) 0.076(8) Uiso 1 1 d .
H6C H 0.3555(13) 0.577(2) -0.0897(13) 0.059(6) Uiso 1 1 d .
C7 C 0.34471(10) 1.00711(17) -0.09639(10) 0.0367(3) Uani 1 1 d .
H7A H 0.3120(13) 1.084(2) -0.0897(13) 0.061(6) Uiso 1 1 d .
H7B H 0.3065(13) 0.959(2) -0.1448(13) 0.055(6) Uiso 1 1 d .
H7C H 0.3885(14) 1.042(2) -0.1115(13) 0.064(6) Uiso 1 1 d .
C8 C 0.43529(11) 1.11202(18) 0.08905(12) 0.0424(4) Uani 1 1 d .
H8A H 0.4633(17) 1.126(3) 0.1465(18) 0.085(8) Uiso 1 1 d .
H8B H 0.3842(16) 1.169(2) 0.0714(15) 0.074(7) Uiso 1 1 d .
H8C H 0.4682(18) 1.157(3) 0.0661(17) 0.088(8) Uiso 1 1 d .
C9 C 0.50667(10) 0.8455(2) 0.20675(10) 0.0463(4) Uani 1 1 d .
H9A H 0.5565(16) 0.893(3) 0.2187(15) 0.080(7) Uiso 1 1 d .
H9B H 0.5206(17) 0.755(3) 0.2313(17) 0.085(8) Uiso 1 1 d .
H9C H 0.4811(16) 0.880(3) 0.2379(15) 0.078(8) Uiso 1 1 d .
C10 C 0.46892(11) 0.57567(19) 0.09028(11) 0.0435(4) Uani 1 1 d .
H10A H 0.5292(15) 0.568(2) 0.1052(14) 0.067(6) Uiso 1 1 d .
H10B H 0.4455(14) 0.509(3) 0.0456(15) 0.069(7) Uiso 1 1 d .
H10C H 0.4625(16) 0.550(3) 0.1384(17) 0.083(8) Uiso 1 1 d .
C11 C 0.14621(7) 0.74971(13) -0.06640(7) 0.0249(2) Uani 1 1 d .
C12 C 0.05133(9) 0.74156(18) -0.11100(11) 0.0399(3) Uani 1 1 d .
H12A H 0.0248(16) 0.829(3) -0.1089(15) 0.072(7) Uiso 1 1 d .
H12B H 0.0258(13) 0.670(2) -0.0900(13) 0.057(6) Uiso 1 1 d .
H12C H 0.0381(13) 0.727(2) -0.1670(14) 0.051(5) Uiso 1 1 d .
C13 C 0.17291(9) 0.49709(14) -0.02347(10) 0.0363(3) Uani 1 1 d .
C14 C 0.12150(15) 0.44219(19) -0.11204(14) 0.0593(5) Uani 1 1 d .
H14A H 0.0620(15) 0.475(2) -0.1367(14) 0.069(7) Uiso 1 1 d .
H14B H 0.1186(16) 0.344(3) -0.1090(16) 0.078(7) Uiso 1 1 d .
H14C H 0.1490(16) 0.466(3) -0.1487(16) 0.080(8) Uiso 1 1 d .
C15 C 0.25493(11) 0.41184(15) 0.01152(12) 0.0433(3) Uani 1 1 d .
H15A H 0.2866(12) 0.417(2) -0.0252(13) 0.053(5) Uiso 1 1 d .
H15B H 0.2389(13) 0.312(2) 0.0140(13) 0.051(5) Uiso 1 1 d .
H15C H 0.2924(12) 0.440(2) 0.0653(12) 0.047(5) Uiso 1 1 d .
C16 C 0.12564(12) 0.4760(2) 0.03417(15) 0.0529(5) Uani 1 1 d .
H16A H 0.1610(13) 0.500(2) 0.0912(13) 0.054(6) Uiso 1 1 d .
H16B H 0.1105(14) 0.381(3) 0.0330(14) 0.067(6) Uiso 1 1 d .
H16C H 0.0726(14) 0.530(2) 0.0152(13) 0.063(6) Uiso 1 1 d .
C17 C 0.14487(9) 1.00186(13) -0.09566(8) 0.0301(3) Uani 1 1 d .
H17A H 0.1848(10) 1.0769(18) -0.0708(10) 0.032(4) Uiso 1 1 d .
H17B H 0.0982(11) 1.0208(18) -0.0797(10) 0.035(4) Uiso 1 1 d .
C18 C 0.11235(10) 1.01144(17) -0.19074(9) 0.0381(3) Uani 1 1 d .
H18A H 0.1536(11) 0.9932(19) -0.2117(11) 0.039(5) Uiso 1 1 d .
H18B H 0.0925(12) 1.103(2) -0.2104(12) 0.052(5) Uiso 1 1 d .
H18C H 0.0652(12) 0.949(2) -0.2180(12) 0.050(5) Uiso 1 1 d .
C20 C 0.20928(8) 0.98010(13) 0.16196(8) 0.0266(2) Uani 1 1 d .
H20 H 0.2394(9) 0.9262(16) 0.2146(9) 0.026(4) Uiso 1 1 d .
C21 C 0.18333(10) 1.12330(16) 0.18531(10) 0.0369(3) Uani 1 1 d .
H21A H 0.1552(12) 1.1745(19) 0.1344(12) 0.043(5) Uiso 1 1 d .
H21B H 0.1415(11) 1.107(2) 0.2109(11) 0.044(5) Uiso 1 1 d .
C23 C 0.13070(9) 0.89324(16) 0.11095(9) 0.0340(3) Uani 1 1 d .
H23A H 0.1467(11) 0.8114(18) 0.0863(11) 0.035(4) Uiso 1 1 d .
H23B H 0.0938(11) 0.9486(19) 0.0610(11) 0.041(5) Uiso 1 1 d .
C19 C 0.27084(8) 0.99634(13) 0.11813(8) 0.0261(2) Uani 1 1 d .
H19A H 0.3246(11) 1.0277(19) 0.1608(11) 0.041(5) Uiso 1 1 d .
H19B H 0.2513(10) 1.0687(19) 0.0769(10) 0.036(4) Uiso 1 1 d .
C24 C 0.08271(12) 0.8381(2) 0.16180(14) 0.0504(4) Uani 1 1 d .
H24A H 0.1168(14) 0.777(2) 0.2063(14) 0.059(6) Uiso 1 1 d .
H24B H 0.0355(15) 0.784(2) 0.1288(14) 0.062(6) Uiso 1 1 d .
H24C H 0.0654(14) 0.914(3) 0.1902(14) 0.065(6) Uiso 1 1 d .
C22 C 0.25619(14) 1.2101(2) 0.24460(17) 0.0621(6) Uani 1 1 d .
H22A H 0.2855(18) 1.158(3) 0.2940(18) 0.089(9) Uiso 1 1 d .
H22B H 0.2386(17) 1.300(3) 0.2585(17) 0.086(8) Uiso 1 1 d .
H22C H 0.2972(16) 1.229(3) 0.2195(15) 0.074(7) Uiso 1 1 d .

loop_
_atom_site_aniso_label
_atom_site_aniso_U_11
_atom_site_aniso_U_22
_atom_site_aniso_U_33
_atom_site_aniso_U_23
_atom_site_aniso_U_13
_atom_site_aniso_U_12
Zr1 0.01932(5) 0.01956(6) 0.01895(6) 0.00098(4) 0.00812(4) 0.00211(4)
Br1 0.04133(9) 0.03537(8) 0.02456(7) 0.00790(5) 0.01479(6) 0.00839(6)
Cl1 0.04133(9) 0.03537(8) 0.02456(7) 0.00790(5) 0.01479(6) 0.00839(6)
N1 0.0270(5) 0.0187(4) 0.0283(5) 0.0012(4) 0.0092(4) -0.0015(4)
N2 0.0234(5) 0.0200(4) 0.0249(5) 0.0028(4) 0.0059(4) 0.0021(4)
C1 0.0249(5) 0.0316(6) 0.0232(5) 0.0011(4) 0.0129(4) 0.0047(4)
C2 0.0226(5) 0.0293(6) 0.0261(6) 0.0033(4) 0.0130(4) 0.0018(4)
C3 0.0223(5) 0.0337(6) 0.0315(6) -0.0039(5) 0.0141(5) -0.0043(5)
C4 0.0190(5) 0.0451(7) 0.0239(6) 0.0001(5) 0.0077(4) 0.0021(5)
C5 0.0232(5) 0.0361(6) 0.0272(6) 0.0055(5) 0.0126(5) 0.0099(5)
C6 0.0432(8) 0.0389(8) 0.0302(7) -0.0054(5) 0.0198(6) 0.0033(6)
C7 0.0350(7) 0.0415(8) 0.0381(8) 0.0152(6) 0.0194(6) 0.0060(6)
C8 0.0407(8) 0.0387(8) 0.0556(10) -0.0138(7) 0.0275(8) -0.0139(7)
C9 0.0294(7) 0.0783(13) 0.0257(7) -0.0011(7) 0.0052(6) -0.0044(8)
C10 0.0436(8) 0.0463(9) 0.0454(9) 0.0146(7) 0.0229(7) 0.0251(7)
C11 0.0237(5) 0.0246(5) 0.0241(5) -0.0008(4) 0.0073(4) -0.0009(4)
C12 0.0239(6) 0.0385(8) 0.0473(9) 0.0045(7) 0.0039(6) -0.0037(6)
C13 0.0389(7) 0.0206(6) 0.0452(8) 0.0027(5) 0.0125(6) -0.0050(5)
C14 0.0676(13) 0.0282(8) 0.0600(12) -0.0091(7) 0.0019(10) -0.0121(8)
C15 0.0499(9) 0.0205(6) 0.0561(10) 0.0030(6) 0.0177(8) 0.0029(6)
C16 0.0466(9) 0.0411(9) 0.0748(13) 0.0207(9) 0.0282(9) -0.0058(7)
C17 0.0309(6) 0.0226(6) 0.0310(6) 0.0044(5) 0.0062(5) 0.0061(5)
C18 0.0384(8) 0.0364(7) 0.0327(7) 0.0113(6) 0.0070(6) 0.0050(6)
C20 0.0285(6) 0.0282(6) 0.0265(6) 0.0004(5) 0.0147(5) 0.0042(5)
C21 0.0397(7) 0.0350(7) 0.0422(8) -0.0052(6) 0.0226(6) 0.0069(6)
C23 0.0336(7) 0.0346(7) 0.0385(7) -0.0021(6) 0.0194(6) -0.0035(5)
C19 0.0281(6) 0.0258(6) 0.0277(6) -0.0031(5) 0.0147(5) -0.0006(4)
C24 0.0448(9) 0.0550(10) 0.0643(12) 0.0027(9) 0.0352(9) -0.0079(8)
C22 0.0595(12) 0.0532(11) 0.0778(15) -0.0368(11) 0.0318(11) -0.0064(9)

loop_
_atom_type_symbol
_atom_type_description
_atom_type_scat_dispersion_real
_atom_type_scat_dispersion_imag
_atom_type_scat_source
C C 0.0033 0.0016 'International Tables Vol C Tables 4.2.6.8 and 6.1.1.4'
H H 0.0000 0.0000 'International Tables Vol C Tables 4.2.6.8 and 6.1.1.4'
N N 0.0061 0.0033 'International Tables Vol C Tables 4.2.6.8 and 6.1.1.4'
Cl Cl 0.1484 0.1585 'International Tables Vol C Tables 4.2.6.8 and 6.1.1.4'
Br Br -0.2901 2.4595 'International Tables Vol C Tables 4.2.6.8 and 6.1.1.4'
Zr Zr -2.9673 0.5597 'International Tables Vol C Tables 4.2.6.8 and 6.1.1.4'

loop_
_geom_angle_atom_site_label_1
_geom_angle_atom_site_label_2
_geom_angle_atom_site_label_3
_geom_angle
CNT1 Zr1 N2 109.32(3)
CNT1 Zr1 N1 122.83(3)
N2 Zr1 N1 58.74(4)
CNT1 Zr1 C19 107.53(4)
N2 Zr1 C19 87.23(4)
N1 Zr1 C19 125.39(4)
CNT1 Zr1 C1 29.14(3)
N2 Zr1 C1 92.52(4)
N1 Zr1 C1 93.86(4)
C19 Zr1 C1 132.02(4)
CNT1 Zr1 C5 28.96(3)
N2 Zr1 C5 125.59(4)
N1 Zr1 C5 107.66(4)
C19 Zr1 C5 126.93(5)
C1 Zr1 C5 33.17(4)
CNT1 Zr1 C4 28.49(3)
N2 Zr1 C4 135.11(4)
N1 Zr1 C4 140.43(4)
C19 Zr1 C4 94.09(4)
C1 Zr1 C4 54.58(4)
C5 Zr1 C4 32.86(4)
CNT1 Zr1 C2 28.32(3)
N2 Zr1 C2 81.80(4)
N1 Zr1 C2 113.65(4)
C19 Zr1 C2 100.28(4)
C1 Zr1 C2 32.88(4)
C5 Zr1 C2 54.26(4)
C4 Zr1 C2 53.77(4)
CNT1 Zr1 C3 27.96(3)
N2 Zr1 C3 105.27(4)
N1 Zr1 C3 145.40(4)
C19 Zr1 C3 79.76(4)
C1 Zr1 C3 54.08(4)
C5 Zr1 C3 53.89(4)
C4 Zr1 C3 32.22(4)
C2 Zr1 C3 32.16(4)
CNT1 Zr1 Br1 111.707(17)
N2 Zr1 Br1 137.84(3)
N1 Zr1 Br1 90.41(3)
C19 Zr1 Br1 89.49(3)
C1 Zr1 Br1 119.65(3)
C5 Zr1 Br1 88.88(3)
C4 Zr1 Br1 87.05(3)
C2 Zr1 Br1 139.92(3)
C3 Zr1 Br1 115.44(3)
C11 N1 C13 125.18(11)
C11 N1 Zr1 91.43(7)
C13 N1 Zr1 140.61(9)
C11 N2 C17 122.34(10)
C11 N2 Zr1 93.16(7)
C17 N2 Zr1 136.34(8)
C5 C1 C2 107.59(11)
C5 C1 C6 127.72(12)
C2 C1 C6 124.63(11)
C5 C1 Zr1 73.67(6)
C2 C1 Zr1 75.60(6)
C6 C1 Zr1 118.82(9)
C3 C2 C1 108.25(11)
C3 C2 C7 125.14(12)
C1 C2 C7 126.09(12)
C3 C2 Zr1 75.18(7)
C1 C2 Zr1 71.52(6)
C7 C2 Zr1 125.67(8)
C4 C3 C2 108.01(11)
C4 C3 C8 126.40(13)
C2 C3 C8 125.03(13)
C4 C3 Zr1 72.18(7)
C2 C3 Zr1 72.66(7)
C8 C3 Zr1 127.59(9)
C3 C4 C5 108.11(11)
C3 C4 C9 125.60(14)
C5 C4 C9 126.14(14)
C3 C4 Zr1 75.59(7)
C5 C4 Zr1 72.22(7)
C9 C4 Zr1 121.69(9)
C4 C5 C1 108.02(11)
C4 C5 C10 125.18(13)
C1 C5 C10 126.61(13)
C4 C5 Zr1 74.91(7)
C1 C5 Zr1 73.16(6)
C10 C5 Zr1 121.77(10)
C1 C6 H6A 110.4(12)
C1 C6 H6B 110.5(14)
H6A C6 H6B 111.9(18)
C1 C6 H6C 114.7(12)
H6A C6 H6C 105.9(16)
H6B C6 H6C 103.1(18)
C2 C7 H7A 113.6(13)
C2 C7 H7B 112.5(13)
H7A C7 H7B 104.0(17)
C2 C7 H7C 110.7(13)
H7A C7 H7C 110.1(18)
H7B C7 H7C 105.5(17)
C3 C8 H8A 115.1(17)
C3 C8 H8B 114.6(14)
H8A C8 H8B 106(2)
C3 C8 H8C 111.4(17)
H8A C8 H8C 105(2)
H8B C8 H8C 104(2)
C4 C9 H9A 110.9(15)
C4 C9 H9B 113.6(16)
H9A C9 H9B 107(2)
C4 C9 H9C 115.9(16)
H9A C9 H9C 109(2)
H9B C9 H9C 99(2)
C5 C10 H10A 111.9(14)
C5 C10 H10B 111.0(14)
H10A C10 H10B 103.2(19)
C5 C10 H10C 112.8(16)
H10A C10 H10C 104(2)
H10B C10 H10C 113(2)
N1 C11 N2 111.62(10)
N1 C11 C12 126.60(12)
N2 C11 C12 121.68(12)
C11 C12 H12A 112.0(15)
C11 C12 H12B 114.2(13)
H12A C12 H12B 107.4(19)
C11 C12 H12C 108.3(13)
H12A C12 H12C 104.6(19)
H12B C12 H12C 109.9(18)
N1 C13 C15 106.48(11)
N1 C13 C14 111.72(13)
C15 C13 C14 107.02(15)
N1 C13 C16 111.30(13)
C15 C13 C16 108.51(14)
C14 C13 C16 111.53(16)
C13 C14 H14A 114.3(14)
C13 C14 H14B 107.8(16)
H14A C14 H14B 106(2)
C13 C14 H14C 110.2(15)
H14A C14 H14C 110(2)
H14B C14 H14C 109(2)
C13 C15 H15A 112.1(12)
C13 C15 H15B 107.1(12)
H15A C15 H15B 107.8(16)
C13 C15 H15C 113.7(12)
H15A C15 H15C 106.9(16)
H15B C15 H15C 109.0(17)
C13 C16 H16A 111.0(12)
C13 C16 H16B 109.2(14)
H16A C16 H16B 108.1(18)
C13 C16 H16C 112.2(13)
H16A C16 H16C 110.0(18)
H16B C16 H16C 106.2(18)
N2 C17 C18 113.88(11)
N2 C17 H17A 107.2(10)
C18 C17 H17A 109.3(9)
N2 C17 H17B 112.8(10)
C18 C17 H17B 108.2(10)
H17A C17 H17B 105.1(14)
C17 C18 H18A 113.8(11)
C17 C18 H18B 111.8(12)
H18A C18 H18B 104.5(16)
C17 C18 H18C 111.8(11)
H18A C18 H18C 108.6(15)
H18B C18 H18C 105.7(16)
C23 C20 C21 110.30(11)
C23 C20 C19 113.06(10)
C21 C20 C19 111.85(11)
C23 C20 H20 105.8(9)
C21 C20 H20 108.2(9)
C19 C20 H20 107.2(9)
C22 C21 C20 114.38(13)
C22 C21 H21A 109.3(11)
C20 C21 H21A 107.4(11)
C22 C21 H21B 109.2(10)
C20 C21 H21B 108.8(11)
H21A C21 H21B 107.4(15)
C24 C23 C20 114.10(13)
C24 C23 H23A 107.0(10)
C20 C23 H23A 110.1(10)
C24 C23 H23B 112.4(10)
C20 C23 H23B 109.3(10)
H23A C23 H23B 103.3(14)
C20 C19 Zr1 117.72(8)
C20 C19 H19A 106.7(10)
Zr1 C19 H19A 107.8(10)
C20 C19 H19B 109.7(10)
Zr1 C19 H19B 107.3(10)
H19A C19 H19B 107.2(14)
C23 C24 H24A 112.1(13)
C23 C24 H24B 111.8(14)
H24A C24 H24B 105.7(18)
C23 C24 H24C 112.6(13)
H24A C24 H24C 104.2(18)
H24B C24 H24C 110.0(18)
C21 C22 H22A 109.5(17)
C21 C22 H22B 113.1(16)
H22A C22 H22B 110(2)
C21 C22 H22C 110.2(14)
H22A C22 H22C 106(2)
H22B C22 H22C 107(2)

loop_
_geom_bond_atom_site_label_1
_geom_bond_atom_site_label_2
_geom_bond_distance
Zr1 CNT1 2.2276(7)
Zr1 N2 2.2410(10)
Zr1 N1 2.2806(10)
Zr1 C19 2.2889(12)
Zr1 C1 2.4990(11)
Zr1 C5 2.5058(12)
Zr1 C4 2.5407(12)
Zr1 C2 2.5522(11)
Zr1 C3 2.5848(12)
Zr1 Br1 2.6083(2)
N1 C11 1.3407(16)
N1 C13 1.4925(16)
N2 C11 1.3407(16)
N2 C17 1.4686(15)
C1 C5 1.4285(17)
C1 C2 1.4305(18)
C1 C6 1.5095(19)
C2 C3 1.4233(17)
C2 C7 1.5002(18)
C3 C4 1.4231(19)
C3 C8 1.506(2)
C4 C5 1.4279(19)
C4 C9 1.5103(19)
C5 C10 1.510(2)
C6 H6A 0.96(2)
C6 H6B 0.99(3)
C6 H6C 0.97(2)
C7 H7A 0.96(2)
C7 H7B 0.96(2)
C7 H7C 0.96(2)
C8 H8A 0.94(3)
C8 H8B 0.98(3)
C8 H8C 0.92(3)
C9 H9A 0.92(3)
C9 H9B 0.95(3)
C9 H9C 0.89(3)
C10 H10A 0.97(2)
C10 H10B 0.96(2)
C10 H10C 0.93(3)
C11 C12 1.5155(18)
C12 H12A 0.96(2)
C12 H12B 0.96(2)
C12 H12C 0.92(2)
C13 C15 1.538(2)
C13 C14 1.539(2)
C13 C16 1.545(2)
C14 H14A 1.00(2)
C14 H14B 0.94(3)
C14 H14C 0.97(3)
C15 H15A 1.00(2)
C15 H15B 1.00(2)
C15 H15C 0.946(19)
C16 H16A 0.97(2)
C16 H16B 0.94(2)
C16 H16C 0.99(2)
C17 C18 1.531(2)
C17 H17A 0.971(17)
C17 H17B 0.972(17)
C18 H18A 0.941(18)
C18 H18B 0.95(2)
C18 H18C 0.97(2)
C20 C23 1.5403(19)
C20 C21 1.5456(18)
C20 C19 1.5495(17)
C20 H20 1.001(15)
C21 C22 1.521(3)
C21 H21A 0.962(19)
C21 H21B 1.003(18)
C23 C24 1.533(2)
C23 H23A 0.984(17)
C23 H23B 1.003(18)
C19 H19A 0.980(18)
C19 H19B 0.959(17)
C24 H24A 0.96(2)
C24 H24B 0.94(2)
C24 H24C 0.99(2)
C22 H22A 0.95(3)
C22 H22B 0.97(3)
C22 H22C 0.99(3)
